data_1558687
loop_
_publ_author_name
'Detert, Heiner'
'Kluge, Laura'
'Schollmeyer, Dieter'

_publ_section_title
;
 Methyl
 3,3,6,6-tetramethyl-1,8-dioxo-4,5,7,9-tetrahydro-2<i>H</i>-xanthene-9-carboxylate
;
_journal_coeditor_code GG4005
_journal_issue 7
_journal_name_full IUCrData
_journal_page_first x201018
_journal_paper_doi 10.1107/S2414314620010184
_journal_volume 5
_journal_year 2020
_chemical_formula_iupac 'C19 H24 O5'
_chemical_formula_moiety 'C19 H24 O5'
_chemical_formula_sum 'C19 H24 O5'
_chemical_formula_weight 332.38
_chemical_name_systematic 'Methyl 3,3,6,6-tetramethyl-1,8-dioxo-4,5,7,9-tetrahydro-2<i>H</i>-xanthene-9-carboxylate'
_space_group_crystal_system monoclinic
_space_group_IT_number 14
_space_group_name_Hall '-P 2ybc'
_space_group_name_H-M_alt 'P 1 21/c 1'
_atom_sites_solution_hydrogens geom
_atom_sites_solution_primary dual
_audit_creation_method SHELXL-2018/3
_cell_angle_alpha 90
_cell_angle_beta 113.295(6)
_cell_angle_gamma 90
_cell_formula_units_Z 4
_cell_length_a 13.1494(10)
_cell_length_b 9.6899(6)
_cell_length_c 14.8185(13)
_cell_measurement_reflns_used 9146
_cell_measurement_temperature 120(2)
_cell_measurement_theta_max 28.22
_cell_measurement_theta_min 2.58
_cell_volume 1734.2(2)
_computing_cell_refinement
;
<i>X-AREA Recipe</i> (Stoe & Cie, 2019)
;
_computing_data_collection
;
<i>X-AREA WinXpose</i> (Stoe & Cie, 2019)
;
_computing_data_reduction
;
<i>X-AREA Integrate</i> (Stoe & Cie, 2019)
;
_computing_molecular_graphics
;
PLATON (Spek, 2020)
;
_computing_structure_refinement
;
<i>SHELXL2018/3</i> (Sheldrick, 2015)
;
_computing_structure_solution
;
SIR-2004 (Burla <i>et al.</i>,  2005)
;
_diffrn_ambient_temperature 120(2)
_diffrn_detector_area_resol_mean 6.67
_diffrn_measured_fraction_theta_full 0.998
_diffrn_measured_fraction_theta_max 0.991
_diffrn_measurement_device_type 'STOE IPDS 2T'
_diffrn_measurement_method 'rotation method, \w scans'
_diffrn_radiation_type MoK\a
_diffrn_radiation_wavelength 0.71073
_diffrn_reflns_av_R_equivalents 0.0362
_diffrn_reflns_av_unetI/netI 0.0457
_diffrn_reflns_limit_h_max 17
_diffrn_reflns_limit_h_min -16
_diffrn_reflns_limit_k_max 12
_diffrn_reflns_limit_k_min -12
_diffrn_reflns_limit_l_max 19
_diffrn_reflns_limit_l_min -19
_diffrn_reflns_number 8583
_diffrn_reflns_theta_full 25.242
_diffrn_reflns_theta_max 27.949
_diffrn_reflns_theta_min 2.580
_diffrn_source 'sealed X-ray tube, 12 x 0.4 mm long-fine focus'
_exptl_absorpt_coefficient_mu 0.091
_exptl_absorpt_correction_type none
_exptl_crystal_colour colourless
_exptl_crystal_density_diffrn 1.273
_exptl_crystal_description plate
_exptl_crystal_F_000 712
_exptl_crystal_size_max 0.220
_exptl_crystal_size_mid 0.110
_exptl_crystal_size_min 0.060
_refine_diff_density_max 0.242
_refine_diff_density_min -0.300
_refine_ls_extinction_method none
_refine_ls_goodness_of_fit_ref 1.048
_refine_ls_hydrogen_treatment constr
_refine_ls_matrix_type full
_refine_ls_number_parameters 222
_refine_ls_number_reflns 4123
_refine_ls_number_restraints 0
_refine_ls_restrained_S_all 1.048
_refine_ls_R_factor_all 0.1134
_refine_ls_R_factor_gt 0.0719
_refine_ls_shift/su_max 0.002
_refine_ls_shift/su_mean 0.000
_refine_ls_structure_factor_coef Fsqd
_refine_ls_weighting_details 'w=1/[\s^2^(Fo^2^)+(0.0577P)^2^+2.4014P] where P=(Fo^2^+2Fc^2^)/3'
_refine_ls_weighting_scheme calc
_refine_ls_wR_factor_gt 0.1551
_refine_ls_wR_factor_ref 0.1845
_reflns_number_gt 2784
_reflns_number_total 4123
_reflns_threshold_expression 'I > 2\s(I)'
_cod_data_source_file gg4005sup1.cif
_cod_data_source_block I
_cod_original_sg_symbol_H-M 'P 21/c'
_cod_database_code 1558687
_shelx_space_group_comment
;
The symmetry employed for this shelxl refinement is uniquely defined
by the following loop, which should always be used as a source of
symmetry information in preference to the above space-group names.
They are only intended as comments.
;
_shelx_estimated_absorpt_t_min 0.980
_shelx_estimated_absorpt_t_max 0.995

loop_
_space_group_symop_operation_xyz
'x, y, z'
'-x, y+1/2, -z+1/2'
'-x, -y, -z'
'x, -y-1/2, z-1/2'

loop_
_atom_site_type_symbol
_atom_site_label
_atom_site_fract_x
_atom_site_fract_y
_atom_site_fract_z
_atom_site_U_iso_or_equiv
_atom_site_adp_type
_atom_site_calc_flag
_atom_site_occupancy
_atom_site_disorder_assembly
_atom_site_disorder_group
C C1 0.6910(2) 0.3522(3) 0.3759(2) 0.0290(5) Uani d 1 . .
H H1 0.715526 0.337644 0.320767 0.035 Uiso calc 1 . .
C C2 0.7343(2) 0.2359(3) 0.4490(2) 0.0284(5) Uani d 1 . .
C C3 0.8403(2) 0.1694(3) 0.4650(2) 0.0292(5) Uani d 1 . .
C C4 0.8801(2) 0.0564(3) 0.5415(2) 0.0327(6) Uani d 1 . .
H H4A 0.962100 0.056545 0.570806 0.039 Uiso calc 1 . .
H H4B 0.855649 -0.033835 0.508675 0.039 Uiso calc 1 . .
C C5 0.8385(2) 0.0705(3) 0.6237(2) 0.0302(6) Uani d 1 . .
C C6 0.7113(2) 0.0808(3) 0.5759(2) 0.0313(6) Uani d 1 . .
H H6A 0.679951 -0.010095 0.548221 0.038 Uiso calc 1 . .
H H6B 0.683107 0.105346 0.626632 0.038 Uiso calc 1 . .
C C7 0.67398(19) 0.1865(3) 0.49633(19) 0.0270(5) Uani d 1 . .
O O8 0.56625(14) 0.22547(18) 0.47408(13) 0.0293(4) Uani d 1 . .
C C9 0.5126(2) 0.2955(3) 0.38683(19) 0.0283(5) Uani d 1 . .
C C10 0.3910(2) 0.3002(3) 0.3590(2) 0.0301(6) Uani d 1 . .
H H10A 0.375949 0.313286 0.418829 0.036 Uiso calc 1 . .
H H10B 0.358002 0.211094 0.328896 0.036 Uiso calc 1 . .
C C11 0.3362(2) 0.4177(3) 0.2862(2) 0.0312(6) Uani d 1 . .
C C12 0.3794(2) 0.4120(3) 0.2043(2) 0.0329(6) Uani d 1 . .
H H12A 0.354823 0.324715 0.167285 0.040 Uiso calc 1 . .
H H12B 0.347003 0.489267 0.158080 0.040 Uiso calc 1 . .
C C13 0.5040(2) 0.4207(3) 0.2430(2) 0.0302(5) Uani d 1 . .
C C14 0.5668(2) 0.3511(3) 0.33598(19) 0.0276(5) Uani d 1 . .
C C15 0.7354(2) 0.4908(3) 0.4252(2) 0.0307(6) Uani d 1 . .
O O16 0.68175(18) 0.5800(2) 0.4402(2) 0.0579(7) Uani d 1 . .
O O17 0.84313(17) 0.5003(2) 0.4521(2) 0.0606(8) Uani d 1 . .
C C18 0.8958(3) 0.6248(3) 0.5039(3) 0.0611(11) Uani d 1 . .
H H18A 0.976272 0.616654 0.525273 0.092 Uiso calc 1 . .
H H18B 0.877556 0.637293 0.561397 0.092 Uiso calc 1 . .
H H18C 0.869276 0.704400 0.460044 0.092 Uiso calc 1 . .
O O19 0.89116(15) 0.19842(19) 0.41368(14) 0.0334(4) Uani d 1 . .
C C20 0.8901(2) 0.1983(3) 0.6859(2) 0.0369(6) Uani d 1 . .
H H20A 0.971000 0.190656 0.712677 0.055 Uiso calc 1 . .
H H20B 0.865283 0.204928 0.740014 0.055 Uiso calc 1 . .
H H20C 0.867042 0.281133 0.644830 0.055 Uiso calc 1 . .
C C21 0.8723(2) -0.0569(3) 0.6899(2) 0.0407(7) Uani d 1 . .
H H21A 0.841283 -0.139699 0.650705 0.061 Uiso calc 1 . .
H H21B 0.844160 -0.048635 0.741779 0.061 Uiso calc 1 . .
H H21C 0.953273 -0.063927 0.719617 0.061 Uiso calc 1 . .
C C22 0.3647(2) 0.5576(3) 0.3387(2) 0.0386(7) Uani d 1 . .
H H22A 0.332418 0.631853 0.290953 0.058 Uiso calc 1 . .
H H22B 0.445306 0.568687 0.369190 0.058 Uiso calc 1 . .
H H22C 0.334574 0.561723 0.389470 0.058 Uiso calc 1 . .
C C23 0.2108(2) 0.3990(3) 0.2434(2) 0.0386(7) Uani d 1 . .
H H23A 0.175703 0.475736 0.198843 0.058 Uiso calc 1 . .
H H23B 0.184611 0.397602 0.296837 0.058 Uiso calc 1 . .
H H23C 0.191455 0.311806 0.207127 0.058 Uiso calc 1 . .
O O24 0.55164(16) 0.4811(2) 0.19806(15) 0.0394(5) Uani d 1 . .

loop_
_atom_site_aniso_label
_atom_site_aniso_U_11
_atom_site_aniso_U_22
_atom_site_aniso_U_33
_atom_site_aniso_U_12
_atom_site_aniso_U_13
_atom_site_aniso_U_23
C1 0.0238(11) 0.0255(12) 0.0370(14) -0.0006(10) 0.0111(10) 0.0008(10)
C2 0.0257(12) 0.0230(12) 0.0356(14) -0.0012(10) 0.0110(11) -0.0004(10)
C3 0.0251(12) 0.0255(12) 0.0373(15) -0.0023(10) 0.0125(11) -0.0049(11)
C4 0.0301(13) 0.0271(13) 0.0409(16) 0.0045(11) 0.0142(12) 0.0013(11)
C5 0.0253(12) 0.0290(13) 0.0340(14) 0.0027(10) 0.0095(11) 0.0048(11)
C6 0.0294(12) 0.0268(12) 0.0375(15) -0.0010(11) 0.0131(11) 0.0041(11)
C7 0.0209(11) 0.0234(11) 0.0349(14) -0.0004(9) 0.0091(10) -0.0030(10)
O8 0.0231(8) 0.0295(9) 0.0348(10) 0.0014(7) 0.0109(7) 0.0041(8)
C9 0.0268(12) 0.0237(12) 0.0326(14) 0.0025(10) 0.0100(10) 0.0026(10)
C10 0.0240(12) 0.0266(13) 0.0385(15) 0.0018(10) 0.0110(11) 0.0034(11)
C11 0.0251(12) 0.0267(13) 0.0402(15) 0.0024(10) 0.0113(11) 0.0050(11)
C12 0.0279(12) 0.0315(13) 0.0380(15) 0.0011(11) 0.0115(11) 0.0021(11)
C13 0.0297(12) 0.0256(12) 0.0351(14) 0.0012(10) 0.0125(11) 0.0017(11)
C14 0.0244(11) 0.0229(12) 0.0344(14) 0.0005(10) 0.0103(10) 0.0008(10)
C15 0.0262(12) 0.0258(12) 0.0396(15) -0.0022(10) 0.0124(11) 0.0033(11)
O16 0.0392(12) 0.0427(13) 0.094(2) -0.0050(10) 0.0282(13) -0.0255(13)
O17 0.0286(11) 0.0317(11) 0.116(2) -0.0079(9) 0.0229(13) -0.0240(13)
C18 0.0410(17) 0.0309(16) 0.104(3) -0.0120(14) 0.0204(19) -0.0201(18)
O19 0.0305(9) 0.0317(10) 0.0425(11) -0.0013(8) 0.0193(9) -0.0026(8)
C20 0.0311(13) 0.0402(16) 0.0355(15) 0.0013(12) 0.0089(12) -0.0025(12)
C21 0.0368(15) 0.0381(16) 0.0460(18) 0.0077(13) 0.0151(13) 0.0103(13)
C22 0.0377(14) 0.0295(14) 0.0512(18) 0.0048(12) 0.0204(14) -0.0010(13)
C23 0.0289(13) 0.0376(15) 0.0461(17) 0.0024(12) 0.0112(12) 0.0106(13)
O24 0.0367(10) 0.0391(11) 0.0470(12) 0.0054(9) 0.0214(10) 0.0129(9)

loop_
_atom_type_symbol
_atom_type_description
_atom_type_scat_dispersion_real
_atom_type_scat_dispersion_imag
_atom_type_scat_source
C C 0.0033 0.0016 'International Tables Vol C Tables 4.2.6.8 and 6.1.1.4'
H H 0.0000 0.0000 'International Tables Vol C Tables 4.2.6.8 and 6.1.1.4'
O O 0.0106 0.0060 'International Tables Vol C Tables 4.2.6.8 and 6.1.1.4'

loop_
_geom_angle_atom_site_label_1
_geom_angle_atom_site_label_2
_geom_angle_atom_site_label_3
_geom_angle_site_symmetry_1
_geom_angle_site_symmetry_3
_geom_angle
_geom_angle_publ_flag
C14 C1 C2 . . 108.7(2) ?
C14 C1 C15 . . 110.2(2) ?
C2 C1 C15 . . 110.4(2) ?
C14 C1 H1 . . 109.2 ?
C2 C1 H1 . . 109.2 ?
C15 C1 H1 . . 109.2 ?
C7 C2 C3 . . 118.7(2) ?
C7 C2 C1 . . 120.7(2) ?
C3 C2 C1 . . 120.5(2) ?
O19 C3 C2 . . 121.0(2) ?
O19 C3 C4 . . 121.2(2) ?
C2 C3 C4 . . 117.7(2) ?
C3 C4 C5 . . 114.0(2) ?
C3 C4 H4A . . 108.8 ?
C5 C4 H4A . . 108.8 ?
C3 C4 H4B . . 108.8 ?
C5 C4 H4B . . 108.8 ?
H4A C4 H4B . . 107.7 ?
C4 C5 C21 . . 109.6(2) ?
C4 C5 C20 . . 109.8(2) ?
C21 C5 C20 . . 108.6(2) ?
C4 C5 C6 . . 107.8(2) ?
C21 C5 C6 . . 109.6(2) ?
C20 C5 C6 . . 111.5(2) ?
C7 C6 C5 . . 111.5(2) ?
C7 C6 H6A . . 109.3 ?
C5 C6 H6A . . 109.3 ?
C7 C6 H6B . . 109.3 ?
C5 C6 H6B . . 109.3 ?
H6A C6 H6B . . 108.0 ?
C2 C7 O8 . . 123.0(2) ?
C2 C7 C6 . . 125.6(2) ?
O8 C7 C6 . . 111.4(2) ?
C7 O8 C9 . . 117.1(2) ?
C14 C9 O8 . . 122.5(2) ?
C14 C9 C10 . . 125.8(2) ?
O8 C9 C10 . . 111.7(2) ?
C9 C10 C11 . . 111.8(2) ?
C9 C10 H10A . . 109.2 ?
C11 C10 H10A . . 109.2 ?
C9 C10 H10B . . 109.2 ?
C11 C10 H10B . . 109.2 ?
H10A C10 H10B . . 107.9 ?
C23 C11 C12 . . 110.2(2) ?
C23 C11 C22 . . 108.8(2) ?
C12 C11 C22 . . 109.9(2) ?
C23 C11 C10 . . 109.5(2) ?
C12 C11 C10 . . 108.1(2) ?
C22 C11 C10 . . 110.2(2) ?
C13 C12 C11 . . 112.6(2) ?
C13 C12 H12A . . 109.1 ?
C11 C12 H12A . . 109.1 ?
C13 C12 H12B . . 109.1 ?
C11 C12 H12B . . 109.1 ?
H12A C12 H12B . . 107.8 ?
O24 C13 C14 . . 120.7(2) ?
O24 C13 C12 . . 122.0(2) ?
C14 C13 C12 . . 117.2(2) ?
C9 C14 C13 . . 119.2(2) ?
C9 C14 C1 . . 121.3(2) ?
C13 C14 C1 . . 119.4(2) ?
O16 C15 O17 . . 122.7(3) ?
O16 C15 C1 . . 125.7(2) ?
O17 C15 C1 . . 111.6(2) ?
C15 O17 C18 . . 116.8(2) ?
O17 C18 H18A . . 109.5 ?
O17 C18 H18B . . 109.5 ?
H18A C18 H18B . . 109.5 ?
O17 C18 H18C . . 109.5 ?
H18A C18 H18C . . 109.5 ?
H18B C18 H18C . . 109.5 ?
C5 C20 H20A . . 109.5 ?
C5 C20 H20B . . 109.5 ?
H20A C20 H20B . . 109.5 ?
C5 C20 H20C . . 109.5 ?
H20A C20 H20C . . 109.5 ?
H20B C20 H20C . . 109.5 ?
C5 C21 H21A . . 109.5 ?
C5 C21 H21B . . 109.5 ?
H21A C21 H21B . . 109.5 ?
C5 C21 H21C . . 109.5 ?
H21A C21 H21C . . 109.5 ?
H21B C21 H21C . . 109.5 ?
C11 C22 H22A . . 109.5 ?
C11 C22 H22B . . 109.5 ?
H22A C22 H22B . . 109.5 ?
C11 C22 H22C . . 109.5 ?
H22A C22 H22C . . 109.5 ?
H22B C22 H22C . . 109.5 ?
C11 C23 H23A . . 109.5 ?
C11 C23 H23B . . 109.5 ?
H23A C23 H23B . . 109.5 ?
C11 C23 H23C . . 109.5 ?
H23A C23 H23C . . 109.5 ?
H23B C23 H23C . . 109.5 ?

loop_
_geom_bond_atom_site_label_1
_geom_bond_atom_site_label_2
_geom_bond_site_symmetry_2
_geom_bond_distance
_geom_bond_publ_flag
C1 C14 . 1.501(3) ?
C1 C2 . 1.510(4) ?
C1 C15 . 1.530(4) ?
C1 H1 . 1.0000 ?
C2 C7 . 1.337(3) ?
C2 C3 . 1.468(3) ?
C3 O19 . 1.228(3) ?
C3 C4 . 1.513(4) ?
C4 C5 . 1.526(4) ?
C4 H4A . 0.9900 ?
C4 H4B . 0.9900 ?
C5 C21 . 1.529(4) ?
C5 C20 . 1.533(4) ?
C5 C6 . 1.541(3) ?
C6 C7 . 1.490(4) ?
C6 H6A . 0.9900 ?
C6 H6B . 0.9900 ?
C7 O8 . 1.374(3) ?
O8 C9 . 1.381(3) ?
C9 C14 . 1.338(3) ?
C9 C10 . 1.486(3) ?
C10 C11 . 1.538(4) ?
C10 H10A . 0.9900 ?
C10 H10B . 0.9900 ?
C11 C23 . 1.526(3) ?
C11 C12 . 1.532(4) ?
C11 C22 . 1.534(4) ?
C12 C13 . 1.508(3) ?
C12 H12A . 0.9900 ?
C12 H12B . 0.9900 ?
C13 O24 . 1.229(3) ?
C13 C14 . 1.461(4) ?
C15 O16 . 1.191(3) ?
C15 O17 . 1.314(3) ?
O17 C18 . 1.450(4) ?
C18 H18A . 0.9800 ?
C18 H18B . 0.9800 ?
C18 H18C . 0.9800 ?
C20 H20A . 0.9800 ?
C20 H20B . 0.9800 ?
C20 H20C . 0.9800 ?
C21 H21A . 0.9800 ?
C21 H21B . 0.9800 ?
C21 H21C . 0.9800 ?
C22 H22A . 0.9800 ?
C22 H22B . 0.9800 ?
C22 H22C . 0.9800 ?
C23 H23A . 0.9800 ?
C23 H23B . 0.9800 ?
C23 H23C . 0.9800 ?

loop_
_geom_hbond_atom_site_label_D
_geom_hbond_atom_site_label_H
_geom_hbond_atom_site_label_A
_geom_hbond_site_symmetry_A
_geom_hbond_distance_DH
_geom_hbond_distance_HA
_geom_hbond_distance_DA
_geom_hbond_angle_DHA
C6 H6B O24 4_566 0.99 2.50 3.324(4) 140
C18 H18A O17 3_766 0.98 2.53 3.451(5) 156
C18 H18A O19 3_766 0.98 2.41 3.093(4) 126

loop_
_geom_torsion_atom_site_label_1
_geom_torsion_atom_site_label_2
_geom_torsion_atom_site_label_3
_geom_torsion_atom_site_label_4
_geom_torsion_site_symmetry_1
_geom_torsion_site_symmetry_2
_geom_torsion_site_symmetry_3
_geom_torsion_site_symmetry_4
_geom_torsion
_geom_torsion_publ_flag
C14 C1 C2 C7 . . . . -25.2(3) ?
C15 C1 C2 C7 . . . . 95.7(3) ?
C14 C1 C2 C3 . . . . 151.0(2) ?
C15 C1 C2 C3 . . . . -88.1(3) ?
C7 C2 C3 O19 . . . . 170.0(2) ?
C1 C2 C3 O19 . . . . -6.3(4) ?
C7 C2 C3 C4 . . . . -5.4(4) ?
C1 C2 C3 C4 . . . . 178.2(2) ?
O19 C3 C4 C5 . . . . 156.8(2) ?
C2 C3 C4 C5 . . . . -27.7(3) ?
C3 C4 C5 C21 . . . . 173.5(2) ?
C3 C4 C5 C20 . . . . -67.3(3) ?
C3 C4 C5 C6 . . . . 54.3(3) ?
C4 C5 C6 C7 . . . . -49.8(3) ?
C21 C5 C6 C7 . . . . -168.9(2) ?
C20 C5 C6 C7 . . . . 70.8(3) ?
C3 C2 C7 O8 . . . . -168.6(2) ?
C1 C2 C7 O8 . . . . 7.7(4) ?
C3 C2 C7 C6 . . . . 9.2(4) ?
C1 C2 C7 C6 . . . . -174.5(2) ?
C5 C6 C7 C2 . . . . 20.1(4) ?
C5 C6 C7 O8 . . . . -161.9(2) ?
C2 C7 O8 C9 . . . . 13.7(3) ?
C6 C7 O8 C9 . . . . -164.4(2) ?
C7 O8 C9 C14 . . . . -14.7(4) ?
C7 O8 C9 C10 . . . . 165.5(2) ?
C14 C9 C10 C11 . . . . -20.5(4) ?
O8 C9 C10 C11 . . . . 159.3(2) ?
C9 C10 C11 C23 . . . . 167.9(2) ?
C9 C10 C11 C12 . . . . 47.7(3) ?
C9 C10 C11 C22 . . . . -72.5(3) ?
C23 C11 C12 C13 . . . . -176.3(2) ?
C22 C11 C12 C13 . . . . 63.7(3) ?
C10 C11 C12 C13 . . . . -56.7(3) ?
C11 C12 C13 O24 . . . . -144.6(3) ?
C11 C12 C13 C14 . . . . 36.9(3) ?
O8 C9 C14 C13 . . . . 178.5(2) ?
C10 C9 C14 C13 . . . . -1.7(4) ?
O8 C9 C14 C1 . . . . -5.9(4) ?
C10 C9 C14 C1 . . . . 173.9(2) ?
O24 C13 C14 C9 . . . . 174.9(3) ?
C12 C13 C14 C9 . . . . -6.5(4) ?
O24 C13 C14 C1 . . . . -0.8(4) ?
C12 C13 C14 C1 . . . . 177.8(2) ?
C2 C1 C14 C9 . . . . 24.4(3) ?
C15 C1 C14 C9 . . . . -96.7(3) ?
C2 C1 C14 C13 . . . . -160.0(2) ?
C15 C1 C14 C13 . . . . 78.9(3) ?
C14 C1 C15 O16 . . . . 7.8(4) ?
C2 C1 C15 O16 . . . . -112.2(3) ?
C14 C1 C15 O17 . . . . -173.5(2) ?
C2 C1 C15 O17 . . . . 66.4(3) ?
O16 C15 O17 C18 . . . . 1.4(5) ?
C1 C15 O17 C18 . . . . -177.2(3) ?

_cod_database_fobs_code 1558687
